data_7003669
loop_
_publ_author_name
'B\"osing, Patrick'
'Willner, Alexander'
'Pape, Tania'
'Hepp, Alexander'
'Mitzel, Norbert W.'

_publ_section_title
;
 Structural diversity in bishydroxylamine complexes of gallium
;
_journal_issue 19
_journal_name_full 'Dalton Transactions'
_journal_page_first 2549
_journal_page_last 2556
_journal_paper_doi 10.1039/b718268f
_journal_year 2008
_chemical_formula_sum 'C16 H38 Ga2 N2 O2'
_chemical_formula_weight 429.92
_chemical_name_common
;
N,N'-Bis-oxo-N,N'-dimethylethylenediamine
tetrakis.isopropyldigallate
;
_chemical_name_systematic
;
1,4-Dimethyl-2,2,5,5-Tetrakis-isopropyl-2,5-digalla
-3,6-dioxa-1,4-diazabicyclo[2,2,2]octan
;
_space_group_IT_number 2
_symmetry_cell_setting triclinic
_symmetry_space_group_name_Hall '-P 1'
_symmetry_space_group_name_H-M 'P -1'
_atom_sites_solution_hydrogens geom
_atom_sites_solution_primary direct
_atom_sites_solution_secondary difmap
_audit_creation_method SHELXL-97
_cell_angle_alpha 104.349(18)
_cell_angle_beta 109.081(18)
_cell_angle_gamma 101.892(18)
_cell_formula_units_Z 2
_cell_length_a 9.4306(17)
_cell_length_b 9.9648(18)
_cell_length_c 13.183(2)
_cell_measurement_reflns_used 5000
_cell_measurement_temperature 163(2)
_cell_measurement_theta_max 26.90
_cell_measurement_theta_min 4.57
_cell_volume 1077.1(4)
_computing_cell_refinement 'STOE IPDS 1 software package'
_computing_data_collection 'STOE IPDS 1 software package'
_computing_data_reduction 'STOE IPDS 1 software package'
_computing_molecular_graphics 'Bruker SHELXTL'
_computing_publication_material 'Bruker SHELXTL'
_computing_structure_refinement 'SHELXL-97 (Sheldrick, 1997)'
_computing_structure_solution 'SHELXS-97 (Sheldrick, 1990)'
_diffrn_ambient_temperature 163(2)
_diffrn_measured_fraction_theta_full 0.925
_diffrn_measured_fraction_theta_max 0.925
_diffrn_measurement_device_type 'STOE IPDS 1'
_diffrn_measurement_method '\phi scans'
_diffrn_radiation_monochromator graphite
_diffrn_radiation_source 'fine-focus sealed tube'
_diffrn_radiation_type MoK\a
_diffrn_radiation_wavelength 0.71073
_diffrn_reflns_av_R_equivalents 0.1183
_diffrn_reflns_av_sigmaI/netI 0.0705
_diffrn_reflns_limit_h_max 11
_diffrn_reflns_limit_h_min -11
_diffrn_reflns_limit_k_max 12
_diffrn_reflns_limit_k_min -12
_diffrn_reflns_limit_l_max 16
_diffrn_reflns_limit_l_min -16
_diffrn_reflns_number 16845
_diffrn_reflns_theta_full 26.90
_diffrn_reflns_theta_max 26.90
_diffrn_reflns_theta_min 4.57
_exptl_absorpt_coefficient_mu 2.509
_exptl_absorpt_correction_T_max 0.478
_exptl_absorpt_correction_T_min 0.166
_exptl_absorpt_correction_type empirical
_exptl_absorpt_process_details
;
Absorption correction was done with the program ABSCOR from
the IPDS-1 software package. ABSCOR works similar to the
well known DIFABS, but reads and provides Fo^2^ values
instead of Fo ones.
;
_exptl_crystal_colour colourless
_exptl_crystal_density_diffrn 1.326
_exptl_crystal_density_method 'not measured'
_exptl_crystal_description Plate
_exptl_crystal_F_000 452
_exptl_crystal_size_max 0.6
_exptl_crystal_size_mid 0.4
_exptl_crystal_size_min 0.3
_refine_diff_density_max 2.651
_refine_diff_density_min -1.389
_refine_diff_density_rms 0.177
_refine_ls_extinction_method none
_refine_ls_goodness_of_fit_ref 1.037
_refine_ls_hydrogen_treatment noref
_refine_ls_matrix_type full
_refine_ls_number_parameters 209
_refine_ls_number_reflns 4304
_refine_ls_number_restraints 0
_refine_ls_restrained_S_all 1.037
_refine_ls_R_factor_all 0.0790
_refine_ls_R_factor_gt 0.0689
_refine_ls_shift/su_max 0.000
_refine_ls_shift/su_mean 0.000
_refine_ls_structure_factor_coef Fsqd
_refine_ls_weighting_details 'calc w=1/[\s^2^(Fo^2^)+(0.0997P)^2^+8.2187P] where P=(Fo^2^+2Fc^2^)/3'
_refine_ls_weighting_scheme calc
_refine_ls_wR_factor_gt 0.1942
_refine_ls_wR_factor_ref 0.2023
_reflns_number_gt 3622
_reflns_number_total 4304
_reflns_threshold_expression >2sigma(I)
_cod_data_source_file b718268f.txt
_cod_data_source_block serrano
_cod_depositor_comments
;
The following automatic conversions were performed:
'_symmetry_cell_setting' value 'Triclinic' changed to 'triclinic'
according to '/home/saulius/struct/CIF-dictionaries/cif_core.dic'
dictionary named 'cif_core.dic' version 2.4.1 from 2010-06-29.

Automatic conversion script
Id: cif_fix_enum 1527 2010-12-29 10:47:43Z saulius 
;
_cod_original_cell_volume 1077.1(3)
_cod_original_sg_symbol_H-M P-1
_cod_database_code 7003669

loop_
_symmetry_equiv_pos_as_xyz
'x, y, z'
'-x, -y, -z'

loop_
_atom_site_label
_atom_site_type_symbol
_atom_site_fract_x
_atom_site_fract_y
_atom_site_fract_z
_atom_site_U_iso_or_equiv
_atom_site_adp_type
_atom_site_occupancy
_atom_site_symmetry_multiplicity
_atom_site_calc_flag
_atom_site_refinement_flags
_atom_site_disorder_assembly
_atom_site_disorder_group
Ga2 Ga 0.91483(7) 0.83239(7) 0.70043(5) 0.0206(2) Uani 1 1 d . . .
Ga1 Ga 0.68948(7) 0.59833(7) 0.80534(5) 0.0203(2) Uani 1 1 d . . .
O1 O 0.7571(5) 0.6472(4) 0.6192(3) 0.0237(9) Uani 1 1 d . . .
O2 O 0.8708(5) 0.7679(5) 0.8890(4) 0.0235(9) Uani 1 1 d . . .
N1 N 0.7592(6) 0.5369(5) 0.6734(4) 0.0191(10) Uani 1 1 d . . .
N2 N 0.9936(6) 0.7830(5) 0.8482(4) 0.0202(10) Uani 1 1 d . . .
C1 C 0.7089(8) 0.4584(7) 0.8894(6) 0.0305(14) Uani 1 1 d . . .
H1B H 0.8093 0.4354 0.8966 0.037 Uiso 1 1 calc R . .
C11 C 0.5721(11) 0.3141(8) 0.8345(8) 0.048(2) Uani 1 1 d . . .
H11D H 0.5906 0.2534 0.8826 0.071 Uiso 1 1 calc R . .
H11E H 0.5658 0.2624 0.7587 0.071 Uiso 1 1 calc R . .
H11F H 0.4726 0.3346 0.8271 0.071 Uiso 1 1 calc R . .
C12 C 0.7215(10) 0.5364(9) 1.0092(7) 0.0425(18) Uani 1 1 d . . .
H12D H 0.7163 0.4667 1.0499 0.064 Uiso 1 1 calc R . .
H12E H 0.6340 0.5769 1.0032 0.064 Uiso 1 1 calc R . .
H12F H 0.8222 0.6154 1.0511 0.064 Uiso 1 1 calc R . .
C2 C 0.5014(7) 0.6626(7) 0.7532(6) 0.0266(13) Uani 1 1 d . . .
H1A H 0.5103 0.7060 0.6939 0.032 Uiso 1 1 calc R . .
C21 C 0.3457(8) 0.5395(8) 0.6974(7) 0.0363(16) Uani 1 1 d . . .
H12A H 0.2591 0.5774 0.6667 0.054 Uiso 1 1 calc R . .
H12B H 0.3290 0.4981 0.7543 0.054 Uiso 1 1 calc R . .
H12C H 0.3485 0.4635 0.6352 0.054 Uiso 1 1 calc R . .
C22 C 0.5026(8) 0.7833(8) 0.8508(7) 0.0372(17) Uani 1 1 d . . .
H11A H 0.4148 0.8207 0.8219 0.056 Uiso 1 1 calc R . .
H11B H 0.6028 0.8626 0.8833 0.056 Uiso 1 1 calc R . .
H11C H 0.4910 0.7443 0.9100 0.056 Uiso 1 1 calc R . .
C3 C 0.6502(8) 0.4012(7) 0.5815(6) 0.0289(14) Uani 1 1 d . . .
H3A H 0.6810 0.3870 0.5164 0.043 Uiso 1 1 calc R . .
H3B H 0.5424 0.4071 0.5576 0.043 Uiso 1 1 calc R . .
H3C H 0.6543 0.3187 0.6091 0.043 Uiso 1 1 calc R . .
C4 C 0.9219(7) 0.5268(6) 0.7143(5) 0.0239(13) Uani 1 1 d . . .
H4A H 0.9653 0.5339 0.6562 0.029 Uiso 1 1 calc R . .
H4B H 0.9172 0.4301 0.7227 0.029 Uiso 1 1 calc R . .
C5 C 1.0906(8) 0.8411(8) 0.6472(7) 0.0323(15) Uani 1 1 d . . .
H5A H 1.1490 0.7764 0.6767 0.039 Uiso 1 1 calc R . .
C51 C 1.2101(10) 0.9930(9) 0.6919(8) 0.0458(19) Uani 1 1 d . . .
H51A H 1.2950 0.9883 0.6651 0.069 Uiso 1 1 calc R . .
H51B H 1.2547 1.0290 0.7756 0.069 Uiso 1 1 calc R . .
H51C H 1.1572 1.0594 0.6637 0.069 Uiso 1 1 calc R . .
C52 C 1.0275(11) 0.7807(11) 0.5172(8) 0.053(2) Uani 1 1 d . . .
H52A H 1.1161 0.7913 0.4934 0.079 Uiso 1 1 calc R . .
H52B H 0.9594 0.8347 0.4848 0.079 Uiso 1 1 calc R . .
H52C H 0.9663 0.6772 0.4898 0.079 Uiso 1 1 calc R . .
C6 C 0.8043(8) 0.9791(7) 0.7200(6) 0.0292(14) Uani 1 1 d . . .
H6A H 0.7507 0.9598 0.7714 0.035 Uiso 1 1 calc R . .
C61 C 0.9127(10) 1.1364(7) 0.7765(7) 0.0403(18) Uani 1 1 d . . .
H61A H 0.8501 1.2018 0.7870 0.060 Uiso 1 1 calc R . .
H61B H 0.9663 1.1604 0.7279 0.060 Uiso 1 1 calc R . .
H61C H 0.9916 1.1480 0.8509 0.060 Uiso 1 1 calc R . .
C62 C 0.6765(11) 0.9604(9) 0.6082(8) 0.050(2) Uani 1 1 d . . .
H62A H 0.6073 1.0171 0.6226 0.076 Uiso 1 1 calc R . .
H62B H 0.6143 0.8571 0.5692 0.076 Uiso 1 1 calc R . .
H62C H 0.7247 0.9950 0.5600 0.076 Uiso 1 1 calc R . .
C7 C 1.1291(8) 0.8997(7) 0.9419(5) 0.0290(14) Uani 1 1 d . . .
H7A H 1.1587 0.8707 1.0098 0.043 Uiso 1 1 calc R . .
H7B H 1.1005 0.9893 0.9592 0.043 Uiso 1 1 calc R . .
H7C H 1.2186 0.9171 0.9193 0.043 Uiso 1 1 calc R . .
C8 C 1.0331(7) 0.6451(7) 0.8280(5) 0.0235(12) Uani 1 1 d . . .
H8A H 1.0314 0.6074 0.8905 0.028 Uiso 1 1 calc R . .
H8B H 1.1420 0.6662 0.8310 0.028 Uiso 1 1 calc R . .

loop_
_atom_site_aniso_label
_atom_site_aniso_U_11
_atom_site_aniso_U_22
_atom_site_aniso_U_33
_atom_site_aniso_U_23
_atom_site_aniso_U_13
_atom_site_aniso_U_12
Ga2 0.0220(4) 0.0191(3) 0.0173(3) 0.0039(2) 0.0074(3) 0.0032(2)
Ga1 0.0188(3) 0.0217(3) 0.0185(4) 0.0051(3) 0.0080(3) 0.0040(2)
O1 0.028(2) 0.023(2) 0.0131(19) 0.0031(16) 0.0018(17) 0.0082(17)
O2 0.019(2) 0.025(2) 0.022(2) 0.0034(17) 0.0098(17) 0.0023(16)
N1 0.017(2) 0.017(2) 0.019(2) 0.0025(18) 0.0065(19) 0.0019(18)
N2 0.016(2) 0.022(2) 0.018(2) 0.0059(19) 0.0050(19) 0.0026(18)
C1 0.029(3) 0.030(3) 0.035(4) 0.013(3) 0.015(3) 0.008(3)
C11 0.061(5) 0.033(4) 0.049(5) 0.016(4) 0.029(4) 0.004(4)
C12 0.048(4) 0.053(5) 0.029(4) 0.023(3) 0.016(3) 0.010(4)
C2 0.018(3) 0.033(3) 0.027(3) 0.007(3) 0.009(2) 0.006(2)
C21 0.028(3) 0.033(3) 0.036(4) 0.001(3) 0.009(3) 0.003(3)
C22 0.026(3) 0.036(4) 0.039(4) -0.002(3) 0.010(3) 0.010(3)
C3 0.031(3) 0.018(3) 0.026(3) -0.002(2) 0.011(3) -0.004(2)
C4 0.025(3) 0.020(3) 0.026(3) 0.004(2) 0.011(3) 0.010(2)
C5 0.026(3) 0.033(3) 0.041(4) 0.015(3) 0.017(3) 0.007(3)
C51 0.041(4) 0.049(5) 0.043(4) 0.015(4) 0.020(4) -0.001(3)
C52 0.056(5) 0.062(5) 0.038(4) 0.007(4) 0.033(4) 0.002(4)
C6 0.032(3) 0.023(3) 0.030(3) 0.006(3) 0.010(3) 0.009(3)
C61 0.048(4) 0.025(3) 0.039(4) 0.006(3) 0.011(3) 0.008(3)
C62 0.049(5) 0.041(4) 0.048(5) 0.017(4) 0.000(4) 0.017(4)
C7 0.025(3) 0.030(3) 0.017(3) 0.001(2) 0.000(2) 0.003(3)
C8 0.021(3) 0.027(3) 0.022(3) 0.007(2) 0.010(2) 0.005(2)

loop_
_atom_type_symbol
_atom_type_description
_atom_type_scat_dispersion_real
_atom_type_scat_dispersion_imag
_atom_type_scat_source
C C 0.0033 0.0016 'International Tables Vol C Tables 4.2.6.8 and 6.1.1.4'
H H 0.0000 0.0000 'International Tables Vol C Tables 4.2.6.8 and 6.1.1.4'
N N 0.0061 0.0033 'International Tables Vol C Tables 4.2.6.8 and 6.1.1.4'
O O 0.0106 0.0060 'International Tables Vol C Tables 4.2.6.8 and 6.1.1.4'
Ga Ga 0.2307 1.6083 'International Tables Vol C Tables 4.2.6.8 and 6.1.1.4'

loop_
_geom_angle_atom_site_label_1
_geom_angle_atom_site_label_2
_geom_angle_atom_site_label_3
_geom_angle
_geom_angle_site_symmetry_1
_geom_angle_site_symmetry_3
_geom_angle_publ_flag
O1 Ga2 C6 107.1(2) . . ?
O1 Ga2 C5 109.7(2) . . ?
C6 Ga2 C5 127.4(3) . . ?
O1 Ga2 N2 92.71(19) . . ?
C6 Ga2 N2 110.0(3) . . ?
C5 Ga2 N2 104.6(3) . . ?
O2 Ga1 C2 108.2(2) . . ?
O2 Ga1 C1 107.8(2) . . ?
C2 Ga1 C1 124.8(3) . . ?
O2 Ga1 N1 93.08(19) . . ?
C2 Ga1 N1 109.6(2) . . ?
C1 Ga1 N1 108.7(2) . . ?
N1 O1 Ga2 117.9(3) . . ?
N2 O2 Ga1 117.4(3) . . ?
O1 N1 C3 104.4(4) . . ?
O1 N1 C4 108.3(4) . . ?
C3 N1 C4 110.1(5) . . ?
O1 N1 Ga1 107.8(3) . . ?
C3 N1 Ga1 113.9(4) . . ?
C4 N1 Ga1 111.8(4) . . ?
O2 N2 C7 104.9(5) . . ?
O2 N2 C8 108.7(4) . . ?
C7 N2 C8 109.4(5) . . ?
O2 N2 Ga2 108.1(3) . . ?
C7 N2 Ga2 113.6(4) . . ?
C8 N2 Ga2 111.9(4) . . ?
C12 C1 C11 109.2(7) . . ?
C12 C1 Ga1 107.0(5) . . ?
C11 C1 Ga1 115.3(5) . . ?
C12 C1 H1B 108.4 . . ?
C11 C1 H1B 108.4 . . ?
Ga1 C1 H1B 108.4 . . ?
C1 C11 H11D 109.5 . . ?
C1 C11 H11E 109.5 . . ?
H11D C11 H11E 109.5 . . ?
C1 C11 H11F 109.5 . . ?
H11D C11 H11F 109.5 . . ?
H11E C11 H11F 109.5 . . ?
C1 C12 H12D 109.5 . . ?
C1 C12 H12E 109.5 . . ?
H12D C12 H12E 109.5 . . ?
C1 C12 H12F 109.5 . . ?
H12D C12 H12F 109.5 . . ?
H12E C12 H12F 109.5 . . ?
C21 C2 C22 111.3(6) . . ?
C21 C2 Ga1 114.0(5) . . ?
C22 C2 Ga1 110.4(4) . . ?
C21 C2 H1A 106.9 . . ?
C22 C2 H1A 106.9 . . ?
Ga1 C2 H1A 106.9 . . ?
C2 C21 H12A 109.5 . . ?
C2 C21 H12B 109.5 . . ?
H12A C21 H12B 109.5 . . ?
C2 C21 H12C 109.5 . . ?
H12A C21 H12C 109.5 . . ?
H12B C21 H12C 109.5 . . ?
C2 C22 H11A 109.5 . . ?
C2 C22 H11B 109.5 . . ?
H11A C22 H11B 109.5 . . ?
C2 C22 H11C 109.5 . . ?
H11A C22 H11C 109.5 . . ?
H11B C22 H11C 109.5 . . ?
N1 C3 H3A 109.5 . . ?
N1 C3 H3B 109.5 . . ?
H3A C3 H3B 109.5 . . ?
N1 C3 H3C 109.5 . . ?
H3A C3 H3C 109.5 . . ?
H3B C3 H3C 109.5 . . ?
N1 C4 C8 113.2(5) . . ?
N1 C4 H4A 108.9 . . ?
C8 C4 H4A 108.9 . . ?
N1 C4 H4B 108.9 . . ?
C8 C4 H4B 108.9 . . ?
H4A C4 H4B 107.8 . . ?
C52 C5 C51 109.8(7) . . ?
C52 C5 Ga2 111.3(5) . . ?
C51 C5 Ga2 114.0(5) . . ?
C52 C5 H5A 107.1 . . ?
C51 C5 H5A 107.1 . . ?
Ga2 C5 H5A 107.1 . . ?
C5 C51 H51A 109.5 . . ?
C5 C51 H51B 109.5 . . ?
H51A C51 H51B 109.5 . . ?
C5 C51 H51C 109.5 . . ?
H51A C51 H51C 109.5 . . ?
H51B C51 H51C 109.5 . . ?
C5 C52 H52A 109.5 . . ?
C5 C52 H52B 109.5 . . ?
H52A C52 H52B 109.5 . . ?
C5 C52 H52C 109.5 . . ?
H52A C52 H52C 109.5 . . ?
H52B C52 H52C 109.5 . . ?
C62 C6 C61 110.4(6) . . ?
C62 C6 Ga2 111.1(5) . . ?
C61 C6 Ga2 114.4(5) . . ?
C62 C6 H6A 106.8 . . ?
C61 C6 H6A 106.8 . . ?
Ga2 C6 H6A 106.8 . . ?
C6 C61 H61A 109.5 . . ?
C6 C61 H61B 109.5 . . ?
H61A C61 H61B 109.5 . . ?
C6 C61 H61C 109.5 . . ?
H61A C61 H61C 109.5 . . ?
H61B C61 H61C 109.5 . . ?
C6 C62 H62A 109.5 . . ?
C6 C62 H62B 109.5 . . ?
H62A C62 H62B 109.5 . . ?
C6 C62 H62C 109.5 . . ?
H62A C62 H62C 109.5 . . ?
H62B C62 H62C 109.5 . . ?
N2 C7 H7A 109.5 . . ?
N2 C7 H7B 109.5 . . ?
H7A C7 H7B 109.5 . . ?
N2 C7 H7C 109.5 . . ?
H7A C7 H7C 109.5 . . ?
H7B C7 H7C 109.5 . . ?
N2 C8 C4 114.3(5) . . ?
N2 C8 H8A 108.7 . . ?
C4 C8 H8A 108.7 . . ?
N2 C8 H8B 108.7 . . ?
C4 C8 H8B 108.7 . . ?
H8A C8 H8B 107.6 . . ?

loop_
_geom_bond_atom_site_label_1
_geom_bond_atom_site_label_2
_geom_bond_distance
_geom_bond_site_symmetry_2
_geom_bond_publ_flag
Ga2 O1 1.900(4) . ?
Ga2 C6 1.977(6) . ?
Ga2 C5 1.995(7) . ?
Ga2 N2 2.065(5) . ?
Ga1 O2 1.910(4) . ?
Ga1 C2 1.979(6) . ?
Ga1 C1 1.986(7) . ?
Ga1 N1 2.054(5) . ?
O1 N1 1.453(6) . ?
O2 N2 1.425(7) . ?
N1 C3 1.468(7) . ?
N1 C4 1.484(7) . ?
N2 C7 1.468(7) . ?
N2 C8 1.481(8) . ?
C1 C12 1.531(11) . ?
C1 C11 1.538(10) . ?
C1 H1B 1.0000 . ?
C11 H11D 0.9800 . ?
C11 H11E 0.9800 . ?
C11 H11F 0.9800 . ?
C12 H12D 0.9800 . ?
C12 H12E 0.9800 . ?
C12 H12F 0.9800 . ?
C2 C21 1.518(9) . ?
C2 C22 1.524(9) . ?
C2 H1A 1.0000 . ?
C21 H12A 0.9800 . ?
C21 H12B 0.9800 . ?
C21 H12C 0.9800 . ?
C22 H11A 0.9800 . ?
C22 H11B 0.9800 . ?
C22 H11C 0.9800 . ?
C3 H3A 0.9800 . ?
C3 H3B 0.9800 . ?
C3 H3C 0.9800 . ?
C4 C8 1.524(8) . ?
C4 H4A 0.9900 . ?
C4 H4B 0.9900 . ?
C5 C52 1.526(11) . ?
C5 C51 1.526(10) . ?
C5 H5A 1.0000 . ?
C51 H51A 0.9800 . ?
C51 H51B 0.9800 . ?
C51 H51C 0.9800 . ?
C52 H52A 0.9800 . ?
C52 H52B 0.9800 . ?
C52 H52C 0.9800 . ?
C6 C62 1.507(10) . ?
C6 C61 1.523(9) . ?
C6 H6A 1.0000 . ?
C61 H61A 0.9800 . ?
C61 H61B 0.9800 . ?
C61 H61C 0.9800 . ?
C62 H62A 0.9800 . ?
C62 H62B 0.9800 . ?
C62 H62C 0.9800 . ?
C7 H7A 0.9800 . ?
C7 H7B 0.9800 . ?
C7 H7C 0.9800 . ?
C8 H8A 0.9900 . ?
C8 H8B 0.9900 . ?

loop_
_geom_torsion_atom_site_label_1
_geom_torsion_atom_site_label_2
_geom_torsion_atom_site_label_3
_geom_torsion_atom_site_label_4
_geom_torsion
_geom_torsion_site_symmetry_1
_geom_torsion_site_symmetry_2
_geom_torsion_site_symmetry_3
_geom_torsion_site_symmetry_4
_geom_torsion_publ_flag
C6 Ga2 O1 N1 -120.7(4) . . . . ?
C5 Ga2 O1 N1 97.7(4) . . . . ?
N2 Ga2 O1 N1 -8.8(4) . . . . ?
C2 Ga1 O2 N2 -120.9(4) . . . . ?
C1 Ga1 O2 N2 101.7(4) . . . . ?
N1 Ga1 O2 N2 -9.1(4) . . . . ?
Ga2 O1 N1 C3 -167.4(4) . . . . ?
Ga2 O1 N1 C4 -50.1(5) . . . . ?
Ga2 O1 N1 Ga1 71.1(4) . . . . ?
O2 Ga1 N1 O1 -65.2(3) . . . . ?
C2 Ga1 N1 O1 45.3(4) . . . . ?
C1 Ga1 N1 O1 -175.2(3) . . . . ?
O2 Ga1 N1 C3 179.4(4) . . . . ?
C2 Ga1 N1 C3 -70.0(5) . . . . ?
C1 Ga1 N1 C3 69.4(5) . . . . ?
O2 Ga1 N1 C4 53.8(4) . . . . ?
C2 Ga1 N1 C4 164.4(4) . . . . ?
C1 Ga1 N1 C4 -56.2(4) . . . . ?
Ga1 O2 N2 C7 -166.5(4) . . . . ?
Ga1 O2 N2 C8 -49.6(5) . . . . ?
Ga1 O2 N2 Ga2 72.0(4) . . . . ?
O1 Ga2 N2 O2 -66.1(3) . . . . ?
C6 Ga2 N2 O2 43.2(4) . . . . ?
C5 Ga2 N2 O2 -177.3(3) . . . . ?
O1 Ga2 N2 C7 177.9(4) . . . . ?
C6 Ga2 N2 C7 -72.8(5) . . . . ?
C5 Ga2 N2 C7 66.8(5) . . . . ?
O1 Ga2 N2 C8 53.5(4) . . . . ?
C6 Ga2 N2 C8 162.8(4) . . . . ?
C5 Ga2 N2 C8 -57.6(4) . . . . ?
O2 Ga1 C1 C12 58.1(5) . . . . ?
C2 Ga1 C1 C12 -70.4(6) . . . . ?
N1 Ga1 C1 C12 157.8(5) . . . . ?
O2 Ga1 C1 C11 179.8(5) . . . . ?
C2 Ga1 C1 C11 51.3(7) . . . . ?
N1 Ga1 C1 C11 -80.5(6) . . . . ?
O2 Ga1 C2 C21 -173.1(5) . . . . ?
C1 Ga1 C2 C21 -44.7(6) . . . . ?
N1 Ga1 C2 C21 86.7(6) . . . . ?
O2 Ga1 C2 C22 -46.9(6) . . . . ?
C1 Ga1 C2 C22 81.5(6) . . . . ?
N1 Ga1 C2 C22 -147.1(5) . . . . ?
O1 N1 C4 C8 81.0(6) . . . . ?
C3 N1 C4 C8 -165.4(5) . . . . ?
Ga1 N1 C4 C8 -37.7(6) . . . . ?
O1 Ga2 C5 C52 45.3(6) . . . . ?
C6 Ga2 C5 C52 -86.5(7) . . . . ?
N2 Ga2 C5 C52 143.6(6) . . . . ?
O1 Ga2 C5 C51 170.2(5) . . . . ?
C6 Ga2 C5 C51 38.4(7) . . . . ?
N2 Ga2 C5 C51 -91.5(6) . . . . ?
O1 Ga2 C6 C62 -50.0(6) . . . . ?
C5 Ga2 C6 C62 82.7(7) . . . . ?
N2 Ga2 C6 C62 -149.5(6) . . . . ?
O1 Ga2 C6 C61 -175.9(5) . . . . ?
C5 Ga2 C6 C61 -43.2(7) . . . . ?
N2 Ga2 C6 C61 84.7(6) . . . . ?
O2 N2 C8 C4 81.5(6) . . . . ?
C7 N2 C8 C4 -164.5(5) . . . . ?
Ga2 N2 C8 C4 -37.7(6) . . . . ?
N1 C4 C8 N2 -29.2(8) . . . . ?
